data_7249049
loop_
_publ_author_name
'Trojan, Michal'
'Hroch, Adam'
'Gruden, Evelin'
'Cva\<cka, Josef'
'\<Cejka, Jan'
'Tav\<car, Ga\<sper'
'Ryb\'a\<ckov\'a, Mark\'eta'
'Kv\'i\<cala, Jaroslav'

_publ_section_title
;
 Modified aryldifluorophenylsilicates with improved activity and
 selectivity in nucleophilic fluorination of secondary substrates
;
_journal_issue 31
_journal_name_full 'RSC Advances'
_journal_page_first 22326
_journal_page_last 22334
_journal_paper_doi 10.1039/D4RA04332D
_journal_volume 14
_journal_year 2024
_chemical_formula_moiety 'C35 H53.00 F2 N1 O1 Si1'
_chemical_formula_sum 'C35 H53 F2 N O Si'
_chemical_formula_weight 569.89
_chemical_name_common 'Butan-1-aminium, N,N,N-tributyl, (TB-5-11)-difluoro(4-methoxyphenyl)diphenylsilicate(1-)'
_chemical_name_systematic 'Tetrabutylammonium difluoro(4-methoxyphenyl)diphenylsilicate'
_space_group_IT_number 14
_space_group_name_Hall '-P 2ybc'
_space_group_name_H-M_alt 'P 1 21/c 1'
_symmetry_cell_setting monoclinic
_symmetry_space_group_name_H-M 'P 1 21/c 1'
_atom_sites_solution_hydrogens difmap
_atom_sites_solution_primary direct
_audit_update_record
;
2023-12-07 deposited with the CCDC.	2024-07-04 downloaded from the CCDC.
;
_cell_angle_alpha 90
_cell_angle_beta 102.4507(8)
_cell_angle_gamma 90
_cell_formula_units_Z 4
_cell_length_a 9.6320(2)
_cell_length_b 18.7983(4)
_cell_length_c 19.1207(4)
_cell_measurement_reflns_used 9121
_cell_measurement_temperature 180
_cell_measurement_theta_max 74.53
_cell_measurement_theta_min 2.37
_cell_volume 3380.67(12)
_computing_cell_refinement 'SAINT V8.40B (Bruker AXS LLC, 2019)'
_computing_data_collection 'Apex4 (Bruker AXS, 2019)'
_computing_data_reduction 'SAINT V8.40B (Bruker AXS LLC, 2019)'
_computing_publication_material 'CRYSTALS (Betteridge et al., 2003)'
_computing_structure_refinement 'CRYSTALS (Betteridge et al., 2003)'
_computing_structure_solution 'SIR92 (Altomare et al., 1994)'
_diffrn_ambient_temperature 180
_diffrn_measured_fraction_theta_full 0.998
_diffrn_measured_fraction_theta_max 0.998
_diffrn_measurement_device Area
_diffrn_measurement_device_type 'Bruker Kappa Apex4'
_diffrn_measurement_method '\f & \w scans'
_diffrn_radiation_monochromator graphite
_diffrn_radiation_type 'Cu K\a'
_diffrn_radiation_wavelength 1.54178
_diffrn_reflns_av_R_equivalents 0.041
_diffrn_reflns_av_unetI/netI 0.068
_diffrn_reflns_limit_h_max 11
_diffrn_reflns_limit_h_min -9
_diffrn_reflns_limit_k_max 22
_diffrn_reflns_limit_k_min -22
_diffrn_reflns_limit_l_max 23
_diffrn_reflns_limit_l_min -23
_diffrn_reflns_number 67833
_diffrn_reflns_theta_full 68.241
_diffrn_reflns_theta_max 68.241
_diffrn_reflns_theta_min 3.336
_diffrn_standards_number 0
_exptl_absorpt_coefficient_mu 0.902
_exptl_absorpt_correction_T_max 0.88
_exptl_absorpt_correction_T_min 0.76
_exptl_absorpt_correction_type multi-scan
_exptl_absorpt_process_details 'SADABS (Siemens, 1996)'
_exptl_crystal_colour colourless
_exptl_crystal_density_diffrn 1.120
_exptl_crystal_density_meas ?
_exptl_crystal_density_method 'not measured'
_exptl_crystal_description prism
_exptl_crystal_F_000 1239.987
_exptl_crystal_size_max 0.392
_exptl_crystal_size_mid 0.221
_exptl_crystal_size_min 0.140
_refine_diff_density_max 0.30
_refine_diff_density_min -0.30
_refine_ls_extinction_method None
_refine_ls_goodness_of_fit_ref 0.9995
_refine_ls_hydrogen_treatment constr
_refine_ls_matrix_type full
_refine_ls_number_parameters 361
_refine_ls_number_reflns 6188
_refine_ls_number_restraints 0
_refine_ls_R_factor_all 0.0425
_refine_ls_R_factor_gt 0.0393
_refine_ls_shift/su_max 0.0007401
_refine_ls_shift/su_mean 0.0000609
_refine_ls_structure_factor_coef Fsqd
_refine_ls_weighting_details
;
 Method= Modified Sheldrick 
 w=1/[\s^2^(F^2^) + ( 0.06P)^2^ + 1.02P] 
 ,where P=(max(Fo^2^,0) + 2Fc^2^)/3 
;
_refine_ls_weighting_scheme calc
_refine_ls_wR_factor_all 0.1119
_refine_ls_wR_factor_gt 0.1090
_refine_ls_wR_factor_ref 0.1119
_reflns_limit_h_max 11
_reflns_limit_h_min -11
_reflns_limit_k_max 22
_reflns_limit_k_min 0
_reflns_limit_l_max 22
_reflns_limit_l_min 0
_reflns_number_gt 5558
_reflns_number_total 6188
_reflns_threshold_expression I>2.0\s(I)
_oxford_diffrn_Wilson_B_factor 3.28
_oxford_diffrn_Wilson_scale 53.12
_oxford_refine_ls_scale 0.14223(6)
_cod_data_source_file d4ra04332d2.cif
_cod_data_source_block I
_cod_depositor_comments
;
The following automatic conversions were performed:

data item '_exptl_crystal_density_meas' value 'not measured' was
changed to '?' -- the value is perceived as not measured.

Automatic conversion script
Id: cif_fix_values 8170 2020-07-09 18:12:32Z antanas 
;
_cod_original_sg_symbol_H-M 'P 1 21/c 1 '
_cod_original_formula_sum 'C35 H53.00 F2 N1 O1 Si1'
_cod_database_code 7249049
_oxford_refine_reflns_threshold_expression I>-3.0\s(I)
_refine_ls_r_factor_ref 0.0425
_reflns_number_all 6188

loop_
_symmetry_equiv_pos_as_xyz
x,y,z
-x,-y,-z
-x,y+1/2,-z+1/2
x,-y+1/2,z+1/2

loop_
_atom_site_label
_atom_site_type_symbol
_atom_site_fract_x
_atom_site_fract_y
_atom_site_fract_z
_atom_site_U_iso_or_equiv
_atom_site_occupancy
_atom_site_adp_type
_atom_site_refinement_flags_posn
_atom_site_refinement_flags_adp
_atom_site_refinement_flags_occupancy
_atom_site_disorder_assembly
_atom_site_disorder_group
_atom_site_attached_hydrogens
Si1 Si 0.15575(4) 0.70064(2) 0.624071(18) 0.0368 1.0000 Uani . . . . . .
F2 F 0.24070(8) 0.69014(4) 0.55346(4) 0.0407 1.0000 Uani . . . . . .
F3 F 0.07773(9) 0.71120(5) 0.69666(4) 0.0488 1.0000 Uani . . . . . .
C4 C -0.01096(14) 0.65533(7) 0.57225(6) 0.0347 1.0000 Uani . . . . . .
C5 C -0.14362(14) 0.66570(7) 0.59029(7) 0.0375 1.0000 Uani . . . . . .
C6 C -0.26558(14) 0.63206(7) 0.55466(7) 0.0382 1.0000 Uani . . . . . .
C7 C -0.25957(13) 0.58466(7) 0.49978(7) 0.0358 1.0000 Uani . . . . . .
C8 C -0.13208(14) 0.57303(7) 0.47941(7) 0.0371 1.0000 Uani . . . . . .
C9 C -0.01112(14) 0.60901(7) 0.51526(7) 0.0362 1.0000 Uani . . . . . .
C11 C -0.37995(16) 0.49139(8) 0.42555(9) 0.0499 1.0000 Uani . . . . . .
C12 C 0.16417(15) 0.80140(8) 0.61538(8) 0.0452 1.0000 Uani . . . . . .
C13 C 0.04990(19) 0.84468(10) 0.62218(12) 0.0659 1.0000 Uani . . . . . .
C14 C 0.0494(2) 0.91733(11) 0.61099(13) 0.0792 1.0000 Uani . . . . . .
C15 C 0.1650(3) 0.94999(11) 0.59509(13) 0.0843 1.0000 Uani . . . . . .
C16 C 0.2812(3) 0.90983(12) 0.59076(16) 0.0982 1.0000 Uani . . . . . .
C17 C 0.2789(2) 0.83662(11) 0.59978(13) 0.0723 1.0000 Uani . . . . . .
C18 C 0.30661(14) 0.64750(7) 0.68293(7) 0.0384 1.0000 Uani . . . . . .
C19 C 0.44795(15) 0.65384(8) 0.67646(8) 0.0434 1.0000 Uani . . . . . .
C20 C 0.55818(17) 0.61648(9) 0.72006(9) 0.0531 1.0000 Uani . . . . . .
C21 C 0.52946(19) 0.56957(10) 0.77057(9) 0.0593 1.0000 Uani . . . . . .
C22 C 0.3905(2) 0.56106(9) 0.77789(9) 0.0576 1.0000 Uani . . . . . .
C23 C 0.28163(17) 0.60014(8) 0.73530(8) 0.0456 1.0000 Uani . . . . . .
C25 C 0.22668(14) 0.76421(9) 0.35207(8) 0.0440 1.0000 Uani . . . . . .
C26 C 0.12253(15) 0.76737(10) 0.40097(8) 0.0506 1.0000 Uani . . . . . .
C27 C 0.00208(18) 0.81812(11) 0.36853(10) 0.0627 1.0000 Uani . . . . . .
C28 C -0.1115(2) 0.82087(13) 0.41168(12) 0.0767 1.0000 Uani . . . . . .
C29 C 0.30922(15) 0.64034(8) 0.38800(8) 0.0436 1.0000 Uani . . . . . .
C30 C 0.21761(16) 0.60397(9) 0.32389(9) 0.0511 1.0000 Uani . . . . . .
C31 C 0.17860(18) 0.52951(10) 0.34428(10) 0.0600 1.0000 Uani . . . . . .
C32 C 0.0897(2) 0.48839(11) 0.28300(12) 0.0705 1.0000 Uani . . . . . .
C33 C 0.43689(15) 0.71859(9) 0.31645(8) 0.0440 1.0000 Uani . . . . . .
C34 C 0.56786(16) 0.67181(9) 0.32619(9) 0.0507 1.0000 Uani . . . . . .
C35 C 0.64426(19) 0.68251(11) 0.26567(10) 0.0645 1.0000 Uani . . . . . .
C36 C 0.7770(2) 0.63726(12) 0.27349(12) 0.0739 1.0000 Uani . . . . . .
C37 C 0.44645(15) 0.74064(8) 0.44687(7) 0.0438 1.0000 Uani . . . . . .
C38 C 0.49489(17) 0.81737(9) 0.45044(9) 0.0541 1.0000 Uani . . . . . .
C39 C 0.60592(18) 0.83118(11) 0.51895(10) 0.0619 1.0000 Uani . . . . . .
C40 C 0.6490(2) 0.90891(13) 0.52791(16) 0.0918 1.0000 Uani . . . . . .
O10 O -0.38580(10) 0.55207(5) 0.46963(6) 0.0453 1.0000 Uani . . . . . .
N24 N 0.35478(11) 0.71568(7) 0.37601(6) 0.0405 1.0000 Uani . . . . . .
H51 H -0.1481 0.6966 0.6296 0.0451 1.0000 Uiso R . . . . .
H61 H -0.3589 0.6407 0.5675 0.0431 1.0000 Uiso R . . . . .
H81 H -0.1248 0.5405 0.4417 0.0424 1.0000 Uiso R . . . . .
H91 H 0.0741 0.6010 0.5008 0.0439 1.0000 Uiso R . . . . .
H111 H -0.3503 0.5065 0.3809 0.0703 1.0000 Uiso R . . . . .
H112 H -0.3177 0.4554 0.4508 0.0730 1.0000 Uiso R . . . . .
H113 H -0.4788 0.4734 0.4124 0.0729 1.0000 Uiso R . . . . .
H131 H -0.0327 0.8236 0.6321 0.0765 1.0000 Uiso R . . . . .
H141 H -0.0338 0.9457 0.6120 0.0974 1.0000 Uiso R . . . . .
H151 H 0.1622 1.0002 0.5863 0.0991 1.0000 Uiso R . . . . .
H161 H 0.3617 0.9324 0.5789 0.1141 1.0000 Uiso R . . . . .
H171 H 0.3592 0.8117 0.5927 0.0878 1.0000 Uiso R . . . . .
H191 H 0.4728 0.6836 0.6411 0.0493 1.0000 Uiso R . . . . .
H201 H 0.6552 0.6234 0.7176 0.0642 1.0000 Uiso R . . . . .
H211 H 0.6017 0.5443 0.7993 0.0705 1.0000 Uiso R . . . . .
H221 H 0.3658 0.5308 0.8120 0.0692 1.0000 Uiso R . . . . .
H231 H 0.1861 0.5925 0.7407 0.0547 1.0000 Uiso R . . . . .
H251 H 0.1778 0.7439 0.3042 0.0526 1.0000 Uiso R . . . . .
H252 H 0.2633 0.8105 0.3463 0.0514 1.0000 Uiso R . . . . .
H261 H 0.0823 0.7209 0.4046 0.0604 1.0000 Uiso R . . . . .
H262 H 0.1648 0.7867 0.4468 0.0592 1.0000 Uiso R . . . . .
H271 H -0.0430 0.8031 0.3203 0.0727 1.0000 Uiso R . . . . .
H272 H 0.0447 0.8650 0.3700 0.0764 1.0000 Uiso R . . . . .
H281 H -0.0726 0.8385 0.4604 0.1088 1.0000 Uiso R . . . . .
H282 H -0.1916 0.8523 0.3873 0.1106 1.0000 Uiso R . . . . .
H283 H -0.1490 0.7716 0.4129 0.1088 1.0000 Uiso R . . . . .
H291 H 0.2550 0.6428 0.4248 0.0501 1.0000 Uiso R . . . . .
H292 H 0.3987 0.6137 0.4038 0.0496 1.0000 Uiso R . . . . .
H301 H 0.1283 0.6294 0.3051 0.0618 1.0000 Uiso R . . . . .
H302 H 0.2688 0.6002 0.2833 0.0591 1.0000 Uiso R . . . . .
H311 H 0.2643 0.5027 0.3612 0.0704 1.0000 Uiso R . . . . .
H312 H 0.1221 0.5331 0.3813 0.0722 1.0000 Uiso R . . . . .
H321 H 0.0042 0.5109 0.2662 0.1019 1.0000 Uiso R . . . . .
H322 H 0.1349 0.4858 0.2442 0.1025 1.0000 Uiso R . . . . .
H323 H 0.0736 0.4414 0.2979 0.1033 1.0000 Uiso R . . . . .
H331 H 0.4583 0.7665 0.3119 0.0530 1.0000 Uiso R . . . . .
H332 H 0.3733 0.7039 0.2719 0.0546 1.0000 Uiso R . . . . .
H341 H 0.6361 0.6831 0.3708 0.0600 1.0000 Uiso R . . . . .
H342 H 0.5426 0.6235 0.3276 0.0614 1.0000 Uiso R . . . . .
H351 H 0.6666 0.7336 0.2645 0.0768 1.0000 Uiso R . . . . .
H352 H 0.5835 0.6738 0.2213 0.0754 1.0000 Uiso R . . . . .
H361 H 0.8174 0.6445 0.2324 0.1103 1.0000 Uiso R . . . . .
H362 H 0.8464 0.6507 0.3181 0.1124 1.0000 Uiso R . . . . .
H363 H 0.7561 0.5882 0.2772 0.1116 1.0000 Uiso R . . . . .
H371 H 0.3940 0.7318 0.4835 0.0509 1.0000 Uiso R . . . . .
H372 H 0.5284 0.7108 0.4556 0.0487 1.0000 Uiso R . . . . .
H381 H 0.4150 0.8487 0.4491 0.0649 1.0000 Uiso R . . . . .
H382 H 0.5356 0.8274 0.4095 0.0635 1.0000 Uiso R . . . . .
H391 H 0.6886 0.8028 0.5171 0.0727 1.0000 Uiso R . . . . .
H392 H 0.5686 0.8143 0.5606 0.0727 1.0000 Uiso R . . . . .
H401 H 0.6857 0.9254 0.4864 0.1280 1.0000 Uiso R . . . . .
H402 H 0.5717 0.9384 0.5316 0.1292 1.0000 Uiso R . . . . .
H403 H 0.7282 0.9148 0.5725 0.1304 1.0000 Uiso R . . . . .

loop_
_atom_site_aniso_label
_atom_site_aniso_U_11
_atom_site_aniso_U_22
_atom_site_aniso_U_33
_atom_site_aniso_U_23
_atom_site_aniso_U_13
_atom_site_aniso_U_12
Si1 0.0347(2) 0.0497(2) 0.02531(19) -0.00498(14) 0.00470(14) -0.00081(15)
F2 0.0386(4) 0.0558(5) 0.0288(4) -0.0025(3) 0.0101(3) -0.0025(3)
F3 0.0422(4) 0.0765(6) 0.0271(4) -0.0089(4) 0.0064(3) 0.0029(4)
C4 0.0367(7) 0.0419(7) 0.0245(6) 0.0033(5) 0.0047(5) 0.0027(5)
C5 0.0392(7) 0.0437(7) 0.0297(6) -0.0014(5) 0.0075(5) 0.0047(6)
C6 0.0336(7) 0.0446(7) 0.0362(7) 0.0018(6) 0.0075(5) 0.0071(5)
C7 0.0332(6) 0.0371(7) 0.0341(7) 0.0047(5) 0.0005(5) 0.0035(5)
C8 0.0390(7) 0.0409(7) 0.0299(6) -0.0023(5) 0.0042(5) 0.0039(5)
C9 0.0348(7) 0.0450(7) 0.0289(6) 0.0004(5) 0.0069(5) 0.0030(5)
C11 0.0444(8) 0.0473(8) 0.0538(9) -0.0117(7) 0.0013(7) -0.0012(6)
C12 0.0429(8) 0.0555(9) 0.0351(7) -0.0106(6) 0.0035(6) -0.0030(6)
C13 0.0460(9) 0.0617(11) 0.0874(14) -0.0185(10) 0.0086(9) -0.0009(8)
C14 0.0658(12) 0.0584(11) 0.1034(17) -0.0229(11) -0.0035(11) 0.0089(9)
C15 0.1084(18) 0.0524(11) 0.0925(16) -0.0137(11) 0.0223(14) -0.0049(11)
C16 0.1116(19) 0.0610(13) 0.142(2) -0.0183(14) 0.0719(18) -0.0206(13)
C17 0.0694(12) 0.0600(11) 0.0992(16) -0.0157(10) 0.0438(11) -0.0086(9)
C18 0.0404(7) 0.0449(7) 0.0280(6) -0.0096(5) 0.0028(5) -0.0027(6)
C19 0.0415(7) 0.0506(8) 0.0372(7) -0.0084(6) 0.0069(6) 0.0014(6)
C20 0.0430(8) 0.0619(10) 0.0508(9) -0.0129(8) 0.0021(7) 0.0077(7)
C21 0.0594(10) 0.0614(10) 0.0494(9) -0.0045(8) -0.0055(8) 0.0169(8)
C22 0.0774(12) 0.0509(9) 0.0408(8) 0.0026(7) 0.0044(8) 0.0025(8)
C23 0.0495(8) 0.0496(8) 0.0359(7) -0.0053(6) 0.0055(6) -0.0049(6)
C25 0.0348(7) 0.0577(9) 0.0394(7) 0.0191(6) 0.0074(6) 0.0119(6)
C26 0.0380(8) 0.0719(10) 0.0430(8) 0.0162(7) 0.0112(6) 0.0134(7)
C27 0.0502(9) 0.0802(12) 0.0596(10) 0.0157(9) 0.0165(8) 0.0236(9)
C28 0.0561(11) 0.1064(17) 0.0713(13) -0.0012(12) 0.0219(10) 0.0249(11)
C29 0.0351(7) 0.0554(9) 0.0407(7) 0.0199(6) 0.0092(6) 0.0066(6)
C30 0.0423(8) 0.0613(10) 0.0481(8) 0.0167(7) 0.0064(6) 0.0043(7)
C31 0.0511(9) 0.0655(11) 0.0630(11) 0.0185(9) 0.0114(8) -0.0013(8)
C32 0.0526(10) 0.0661(11) 0.0861(14) 0.0146(10) 0.0001(9) -0.0028(8)
C33 0.0402(7) 0.0565(9) 0.0381(7) 0.0162(6) 0.0145(6) 0.0070(6)
C34 0.0438(8) 0.0628(10) 0.0492(9) 0.0167(7) 0.0179(7) 0.0110(7)
C35 0.0562(10) 0.0872(13) 0.0573(10) 0.0208(9) 0.0283(8) 0.0205(9)
C36 0.0632(11) 0.0897(14) 0.0792(13) 0.0111(11) 0.0381(10) 0.0215(10)
C37 0.0339(7) 0.0619(9) 0.0358(7) 0.0141(6) 0.0080(6) 0.0078(6)
C38 0.0447(8) 0.0630(10) 0.0551(9) 0.0111(8) 0.0116(7) 0.0042(7)
C39 0.0414(8) 0.0790(12) 0.0653(11) -0.0028(9) 0.0115(8) 0.0009(8)
C40 0.0627(12) 0.0851(15) 0.126(2) -0.0234(14) 0.0161(13) -0.0036(11)
O10 0.0345(5) 0.0480(6) 0.0503(6) -0.0098(4) 0.0023(4) 0.0006(4)
N24 0.0313(6) 0.0553(7) 0.0353(6) 0.0173(5) 0.0083(5) 0.0080(5)

loop_
_atom_type_symbol
_atom_type_scat_dispersion_real
_atom_type_scat_dispersion_imag
_atom_type_scat_Cromer_Mann_a1
_atom_type_scat_Cromer_Mann_b1
_atom_type_scat_Cromer_Mann_a2
_atom_type_scat_Cromer_Mann_b2
_atom_type_scat_Cromer_Mann_a3
_atom_type_scat_Cromer_Mann_b3
_atom_type_scat_Cromer_Mann_a4
_atom_type_scat_Cromer_Mann_b4
_atom_type_scat_Cromer_Mann_c
_atom_type_scat_source
C 0.0181 0.0091 2.3100 20.8439 1.0200 10.2075 1.5886 0.5687 0.8650 51.6512 0.2156 'International Tables Vol C 4.2.6.8 and 6.1.1.4'
H 0.0000 0.0000 0.4930 10.5109 0.3229 26.1257 0.1402 3.1424 0.0408 57.7998 0.0030 'International Tables Vol C 4.2.6.8 and 6.1.1.4'
N 0.0311 0.0180 12.2126 0.0057 3.1322 9.8933 2.0125 28.9975 1.1663 0.5826 -11.5290 'International Tables Vol C 4.2.6.8 and 6.1.1.4'
O 0.0492 0.0322 3.0485 13.2771 2.2868 5.7011 1.5463 0.3239 0.8670 32.9089 0.2508 'International Tables Vol C 4.2.6.8 and 6.1.1.4'
F 0.0727 0.0534 3.5392 10.2825 2.6412 4.2944 1.5170 0.2615 1.0243 26.1476 0.2776 'International Tables Vol C 4.2.6.8 and 6.1.1.4'
Si 0.2541 0.3302 6.2915 2.4386 3.0353 32.3337 1.9891 0.6785 1.5410 81.6937 1.1407 'International Tables Vol C 4.2.6.8 and 6.1.1.4'

loop_
_geom_angle_atom_site_label_1
_geom_angle_site_symmetry_1
_geom_angle_atom_site_label_2
_geom_angle_site_symmetry_2
_geom_angle_atom_site_label_3
_geom_angle_site_symmetry_3
_geom_angle
_geom_angle_publ_flag
F2 . Si1 . F3 . 177.72(4) yes
F2 . Si1 . C4 . 91.75(5) yes
F3 . Si1 . C4 . 90.31(5) yes
F2 . Si1 . C12 . 90.53(5) yes
F3 . Si1 . C12 . 89.42(6) yes
C4 . Si1 . C12 . 116.62(6) yes
F2 . Si1 . C18 . 88.43(5) yes
F3 . Si1 . C18 . 89.67(5) yes
C4 . Si1 . C18 . 121.47(6) yes
C12 . Si1 . C18 . 121.91(6) yes
Si1 . C4 . C5 . 121.39(10) yes
Si1 . C4 . C9 . 123.13(10) yes
C5 . C4 . C9 . 115.47(12) yes
C4 . C5 . C6 . 122.52(12) yes
C4 . C5 . H51 . 118.2 no
C6 . C5 . H51 . 119.3 no
C5 . C6 . C7 . 119.91(12) yes
C5 . C6 . H61 . 121.5 no
C7 . C6 . H61 . 118.6 no
C6 . C7 . C8 . 119.92(12) yes
C6 . C7 . O10 . 115.26(12) yes
C8 . C7 . O10 . 124.82(12) yes
C7 . C8 . C9 . 118.93(12) yes
C7 . C8 . H81 . 121.7 no
C9 . C8 . H81 . 119.4 no
C4 . C9 . C8 . 123.20(12) yes
C4 . C9 . H91 . 118.6 no
C8 . C9 . H91 . 118.2 no
O10 . C11 . H111 . 109.5 no
O10 . C11 . H112 . 111.4 no
H111 . C11 . H112 . 111.5 no
O10 . C11 . H113 . 105.3 no
H111 . C11 . H113 . 108.5 no
H112 . C11 . H113 . 110.4 no
Si1 . C12 . C13 . 121.45(13) yes
Si1 . C12 . C17 . 123.32(13) yes
C13 . C12 . C17 . 115.19(17) yes
C12 . C13 . C14 . 122.50(19) yes
C12 . C13 . H131 . 119.3 no
C14 . C13 . H131 . 118.1 no
C13 . C14 . C15 . 120.3(2) yes
C13 . C14 . H141 . 121.1 no
C15 . C14 . H141 . 118.5 no
C14 . C15 . C16 . 118.9(2) yes
C14 . C15 . H151 . 119.3 no
C16 . C15 . H151 . 121.7 no
C15 . C16 . C17 . 120.3(2) yes
C15 . C16 . H161 . 119.1 no
C17 . C16 . H161 . 120.5 no
C16 . C17 . C12 . 122.67(19) yes
C16 . C17 . H171 . 116.2 no
C12 . C17 . H171 . 121.1 no
Si1 . C18 . C19 . 122.21(11) yes
Si1 . C18 . C23 . 121.77(11) yes
C19 . C18 . C23 . 116.01(13) yes
C18 . C19 . C20 . 122.40(15) yes
C18 . C19 . H191 . 120.9 no
C20 . C19 . H191 . 116.7 no
C19 . C20 . C21 . 120.02(16) yes
C19 . C20 . H201 . 122.1 no
C21 . C20 . H201 . 117.9 no
C20 . C21 . C22 . 119.26(15) yes
C20 . C21 . H211 . 120.6 no
C22 . C21 . H211 . 120.1 no
C21 . C22 . C23 . 120.20(16) yes
C21 . C22 . H221 . 122.5 no
C23 . C22 . H221 . 117.2 no
C18 . C23 . C22 . 122.07(15) yes
C18 . C23 . H231 . 119.3 no
C22 . C23 . H231 . 118.5 no
C26 . C25 . N24 . 116.09(11) yes
C26 . C25 . H251 . 109.5 no
N24 . C25 . H251 . 103.6 no
C26 . C25 . H252 . 110.3 no
N24 . C25 . H252 . 106.5 no
H251 . C25 . H252 . 110.6 no
C25 . C26 . C27 . 108.70(12) yes
C25 . C26 . H261 . 109.8 no
C27 . C26 . H261 . 108.3 no
C25 . C26 . H262 . 111.9 no
C27 . C26 . H262 . 105.7 no
H261 . C26 . H262 . 112.2 no
C26 . C27 . C28 . 112.15(15) yes
C26 . C27 . H271 . 110.4 no
C28 . C27 . H271 . 107.5 no
C26 . C27 . H272 . 106.0 no
C28 . C27 . H272 . 107.8 no
H271 . C27 . H272 . 113.1 no
C27 . C28 . H281 . 110.9 no
C27 . C28 . H282 . 110.1 no
H281 . C28 . H282 . 109.9 no
C27 . C28 . H283 . 106.9 no
H281 . C28 . H283 . 110.9 no
H282 . C28 . H283 . 108.2 no
C30 . C29 . N24 . 115.97(11) yes
C30 . C29 . H291 . 107.4 no
N24 . C29 . H291 . 106.7 no
C30 . C29 . H292 . 109.8 no
N24 . C29 . H292 . 105.0 no
H291 . C29 . H292 . 112.0 no
C29 . C30 . C31 . 109.98(13) yes
C29 . C30 . H301 . 112.9 no
C31 . C30 . H301 . 107.2 no
C29 . C30 . H302 . 111.0 no
C31 . C30 . H302 . 108.8 no
H301 . C30 . H302 . 106.7 no
C30 . C31 . C32 . 113.76(15) yes
C30 . C31 . H311 . 109.1 no
C32 . C31 . H311 . 107.1 no
C30 . C31 . H312 . 109.0 no
C32 . C31 . H312 . 106.6 no
H311 . C31 . H312 . 111.2 no
C31 . C32 . H321 . 110.6 no
C31 . C32 . H322 . 111.0 no
H321 . C32 . H322 . 106.3 no
C31 . C32 . H323 . 110.2 no
H321 . C32 . H323 . 110.0 no
H322 . C32 . H323 . 108.8 no
C34 . C33 . N24 . 116.13(11) yes
C34 . C33 . H331 . 112.1 no
N24 . C33 . H331 . 105.4 no
C34 . C33 . H332 . 107.0 no
N24 . C33 . H332 . 108.3 no
H331 . C33 . H332 . 107.7 no
C33 . C34 . C35 . 110.98(13) yes
C33 . C34 . H341 . 111.4 no
C35 . C34 . H341 . 106.9 no
C33 . C34 . H342 . 110.5 no
C35 . C34 . H342 . 108.7 no
H341 . C34 . H342 . 108.2 no
C34 . C35 . C36 . 112.89(15) yes
C34 . C35 . H351 . 107.0 no
C36 . C35 . H351 . 111.4 no
C34 . C35 . H352 . 111.0 no
C36 . C35 . H352 . 109.9 no
H351 . C35 . H352 . 104.3 no
C35 . C36 . H361 . 108.8 no
C35 . C36 . H362 . 109.7 no
H361 . C36 . H362 . 110.6 no
C35 . C36 . H363 . 111.4 no
H361 . C36 . H363 . 109.2 no
H362 . C36 . H363 . 107.2 no
C38 . C37 . N24 . 116.60(12) yes
C38 . C37 . H371 . 109.6 no
N24 . C37 . H371 . 107.5 no
C38 . C37 . H372 . 108.5 no
N24 . C37 . H372 . 105.9 no
H371 . C37 . H372 . 108.4 no
C37 . C38 . C39 . 110.71(14) yes
C37 . C38 . H381 . 110.1 no
C39 . C38 . H381 . 109.1 no
C37 . C38 . H382 . 108.9 no
C39 . C38 . H382 . 109.3 no
H381 . C38 . H382 . 108.6 no
C38 . C39 . C40 . 112.63(18) yes
C38 . C39 . H391 . 107.8 no
C40 . C39 . H391 . 109.2 no
C38 . C39 . H392 . 109.0 no
C40 . C39 . H392 . 110.7 no
H391 . C39 . H392 . 107.3 no
C39 . C40 . H401 . 110.4 no
C39 . C40 . H402 . 111.9 no
H401 . C40 . H402 . 107.5 no
C39 . C40 . H403 . 109.6 no
H401 . C40 . H403 . 107.7 no
H402 . C40 . H403 . 109.6 no
C11 . O10 . C7 . 117.44(11) yes
C25 . N24 . C37 . 111.06(12) yes
C25 . N24 . C33 . 105.76(10) yes
C37 . N24 . C33 . 111.08(10) yes
C25 . N24 . C29 . 111.29(10) yes
C37 . N24 . C29 . 106.54(10) yes
C33 . N24 . C29 . 111.19(12) yes

loop_
_geom_bond_atom_site_label_1
_geom_bond_site_symmetry_1
_geom_bond_atom_site_label_2
_geom_bond_site_symmetry_2
_geom_bond_distance
_geom_bond_publ_flag
Si1 . F2 . 1.7343(8) yes
Si1 . F3 . 1.7264(8) yes
Si1 . C4 . 1.8972(14) yes
Si1 . C12 . 1.9045(17) yes
Si1 . C18 . 1.9160(14) yes
C4 . C5 . 1.4071(18) yes
C4 . C9 . 1.3947(18) yes
C5 . C6 . 1.3780(19) yes
C5 . H51 . 0.958 no
C6 . C7 . 1.3873(19) yes
C6 . H61 . 0.994 no
C7 . C8 . 1.3833(19) yes
C7 . O10 . 1.3725(16) yes
C8 . C9 . 1.3929(19) yes
C8 . H81 . 0.960 no
C9 . H91 . 0.934 no
C11 . O10 . 1.4267(18) yes
C11 . H111 . 0.998 no
C11 . H112 . 0.961 no
C11 . H113 . 0.991 no
C12 . C13 . 1.397(2) yes
C12 . C17 . 1.375(2) yes
C13 . C14 . 1.382(3) yes
C13 . H131 . 0.944 no
C14 . C15 . 1.362(3) yes
C14 . H141 . 0.966 no
C15 . C16 . 1.367(3) yes
C15 . H151 . 0.957 no
C16 . C17 . 1.388(3) yes
C16 . H161 . 0.953 no
C17 . H171 . 0.939 no
C18 . C19 . 1.398(2) yes
C18 . C23 . 1.399(2) yes
C19 . C20 . 1.391(2) yes
C19 . H191 . 0.947 no
C20 . C21 . 1.379(3) yes
C20 . H201 . 0.955 no
C21 . C22 . 1.385(3) yes
C21 . H211 . 0.921 no
C22 . C23 . 1.391(2) yes
C22 . H221 . 0.934 no
C23 . H231 . 0.959 no
C25 . C26 . 1.513(2) yes
C25 . N24 . 1.5235(16) yes
C25 . H251 . 1.010 no
C25 . H252 . 0.954 no
C26 . C27 . 1.527(2) yes
C26 . H261 . 0.965 no
C26 . H262 . 0.954 no
C27 . C28 . 1.507(2) yes
C27 . H271 . 0.973 no
C27 . H272 . 0.971 no
C28 . H281 . 0.984 no
C28 . H282 . 1.002 no
C28 . H283 . 0.996 no
C29 . C30 . 1.511(2) yes
C29 . N24 . 1.5146(19) yes
C29 . H291 . 0.964 no
C29 . H292 . 0.986 no
C30 . C31 . 1.522(2) yes
C30 . H301 . 0.981 no
C30 . H302 . 1.007 no
C31 . C32 . 1.507(3) yes
C31 . H311 . 0.962 no
C31 . H312 . 0.984 no
C32 . H321 . 0.920 no
C32 . H322 . 0.938 no
C32 . H323 . 0.950 no
C33 . C34 . 1.516(2) yes
C33 . N24 . 1.5211(17) yes
C33 . H331 . 0.932 no
C33 . H332 . 0.976 no
C34 . C35 . 1.513(2) yes
C34 . H341 . 0.981 no
C34 . H342 . 0.942 no
C35 . C36 . 1.516(2) yes
C35 . H351 . 0.985 no
C35 . H352 . 0.936 no
C36 . H361 . 0.959 no
C36 . H362 . 0.996 no
C36 . H363 . 0.950 no
C37 . C38 . 1.513(2) yes
C37 . N24 . 1.5231(19) yes
C37 . H371 . 0.962 no
C37 . H372 . 0.953 no
C38 . C39 . 1.524(2) yes
C38 . H381 . 0.965 no
C38 . H382 . 0.966 no
C39 . C40 . 1.519(3) yes
C39 . H391 . 0.966 no
C39 . H392 . 0.993 no
C40 . H401 . 0.986 no
C40 . H402 . 0.942 no
C40 . H403 . 1.020 no

loop_
_geom_hbond_atom_site_label_D
_geom_hbond_site_symmetry_D
_geom_hbond_atom_site_label_H
_geom_hbond_site_symmetry_H
_geom_hbond_atom_site_label_A
_geom_hbond_site_symmetry_A
_geom_hbond_angle_DHA
_geom_hbond_distance_DH
_geom_hbond_distance_HA
_geom_hbond_distance_DA
_geom_hbond_publ_flag
C29 . H292 . O10 1_655 168 0.99 2.47 3.441(2) yes

loop_
_geom_torsion_atom_site_label_1
_geom_torsion_site_symmetry_1
_geom_torsion_atom_site_label_2
_geom_torsion_site_symmetry_2
_geom_torsion_atom_site_label_3
_geom_torsion_site_symmetry_3
_geom_torsion_atom_site_label_4
_geom_torsion_site_symmetry_4
_geom_torsion
_geom_torsion_publ_flag
F2 . Si1 . C4 . C5 . -159.0(3) yes
F2 . Si1 . C4 . C9 . 22.2(3) yes
F3 . Si1 . C4 . C5 . 22.0(3) yes
F3 . Si1 . C4 . C9 . -156.8(3) yes
C12 . Si1 . C4 . C5 . -67.5(3) yes
C12 . Si1 . C4 . C9 . 113.7(3) yes
C18 . Si1 . C4 . C5 . 111.8(3) yes
C18 . Si1 . C4 . C9 . -67.0(3) yes
F2 . Si1 . C12 . C13 . 139.4(3) yes
F2 . Si1 . C12 . C17 . -38.4(4) yes
F3 . Si1 . C12 . C13 . -42.9(3) yes
F3 . Si1 . C12 . C17 . 139.4(4) yes
C4 . Si1 . C12 . C13 . 47.1(4) yes
C4 . Si1 . C12 . C17 . -130.6(4) yes
C18 . Si1 . C12 . C13 . -132.2(3) yes
C18 . Si1 . C12 . C17 . 50.1(4) yes
F2 . Si1 . C18 . C19 . 36.9(3) yes
F2 . Si1 . C18 . C23 . -143.4(3) yes
F3 . Si1 . C18 . C19 . -141.8(3) yes
F3 . Si1 . C18 . C23 . 37.9(3) yes
C4 . Si1 . C18 . C19 . 128.0(3) yes
C4 . Si1 . C18 . C23 . -52.3(3) yes
C12 . Si1 . C18 . C19 . -52.7(3) yes
C12 . Si1 . C18 . C23 . 127.0(3) yes
Si1 . C4 . C5 . C6 . -178.35(19) yes
Si1 . C4 . C5 . H51 . 0.2 no
C9 . C4 . C5 . C6 . 0.5(3) yes
C9 . C4 . C5 . H51 . 179.1 no
Si1 . C4 . C9 . C8 . 176.78(19) yes
Si1 . C4 . C9 . H91 . -2.2 no
C5 . C4 . C9 . C8 . -2.1(3) yes
C5 . C4 . C9 . H91 . 178.9 no
C4 . C5 . C6 . C7 . 1.5(3) yes
C4 . C5 . C6 . H61 . -178.8 no
H51 . C5 . C6 . C7 . -177.1 no
H51 . C5 . C6 . H61 . 2.6 no
C5 . C6 . C7 . C8 . -2.1(3) yes
C5 . C6 . C7 . O10 . 177.7(2) yes
H61 . C6 . C7 . C8 . 178.2 no
H61 . C6 . C7 . O10 . -2.1 no
C6 . C7 . C8 . C9 . 0.6(3) yes
C6 . C7 . C8 . H81 . 179.9 no
O10 . C7 . C8 . C9 . -179.1(2) yes
O10 . C7 . C8 . H81 . 0.1 no
C6 . C7 . O10 . C11 . -165.5(2) yes
C8 . C7 . O10 . C11 . 14.2(3) yes
C7 . C8 . C9 . C4 . 1.6(3) yes
C7 . C8 . C9 . H91 . -179.5 no
H81 . C8 . C9 . C4 . -177.7 no
H81 . C8 . C9 . H91 . 1.3 no
H111 . C11 . O10 . C7 . -68.1 no
H112 . C11 . O10 . C7 . 55.7 no
H113 . C11 . O10 . C7 . 175.4 no
Si1 . C12 . C13 . C14 . -175.2(3) yes
Si1 . C12 . C13 . H131 . 1.1 no
C17 . C12 . C13 . C14 . 2.7(5) yes
C17 . C12 . C13 . H131 . 179.0 no
Si1 . C12 . C17 . C16 . 177.3(4) yes
Si1 . C12 . C17 . H171 . -0.1 no
C13 . C12 . C17 . C16 . -0.5(6) yes
C13 . C12 . C17 . H171 . -177.9 no
C12 . C13 . C14 . C15 . -2.4(6) yes
C12 . C13 . C14 . H141 . 174.7 no
H131 . C13 . C14 . C15 . -178.7 no
H131 . C13 . C14 . H141 . -1.6 no
C13 . C14 . C15 . C16 . -0.3(7) yes
C13 . C14 . C15 . H151 . 178.5 no
H141 . C14 . C15 . C16 . -177.4 no
H141 . C14 . C15 . H151 . 1.3 no
C14 . C15 . C16 . C17 . 2.4(8) yes
C14 . C15 . C16 . H161 . 179.1 no
H151 . C15 . C16 . C17 . -176.3 no
H151 . C15 . C16 . H161 . 0.3 no
C15 . C16 . C17 . C12 . -2.0(8) yes
C15 . C16 . C17 . H171 . 175.5 no
H161 . C16 . C17 . C12 . -178.6 no
H161 . C16 . C17 . H171 . -1.1 no
Si1 . C18 . C19 . C20 . 178.6(2) yes
Si1 . C18 . C19 . H191 . -2.4 no
C23 . C18 . C19 . C20 . -1.1(4) yes
C23 . C18 . C19 . H191 . 177.8 no
Si1 . C18 . C23 . C22 . 179.6(2) yes
Si1 . C18 . C23 . H231 . 2.5 no
C19 . C18 . C23 . C22 . -0.7(4) yes
C19 . C18 . C23 . H231 . -177.7 no
C18 . C19 . C20 . C21 . 1.9(4) yes
C18 . C19 . C20 . H201 . -175.7 no
H191 . C19 . C20 . C21 . -177.0 no
H191 . C19 . C20 . H201 . 5.4 no
C19 . C20 . C21 . C22 . -0.9(4) yes
C19 . C20 . C21 . H211 . 179.4 no
H201 . C20 . C21 . C22 . 176.8 no
H201 . C20 . C21 . H211 . -2.9 no
C20 . C21 . C22 . C23 . -0.8(4) yes
C20 . C21 . C22 . H221 . -178.5 no
H211 . C21 . C22 . C23 . 178.9 no
H211 . C21 . C22 . H221 . 1.2 no
C21 . C22 . C23 . C18 . 1.6(4) yes
C21 . C22 . C23 . H231 . 178.7 no
H221 . C22 . C23 . C18 . 179.5 no
H221 . C22 . C23 . H231 . -3.5 no
N24 . C25 . C26 . C27 . -179.9(3) yes
N24 . C25 . C26 . H261 . -61.6 no
N24 . C25 . C26 . H262 . 63.7 no
H251 . C25 . C26 . C27 . -63.1 no
H251 . C25 . C26 . H261 . 55.2 no
H251 . C25 . C26 . H262 . -179.6 no
H252 . C25 . C26 . C27 . 58.8 no
H252 . C25 . C26 . H261 . 177.1 no
H252 . C25 . C26 . H262 . -57.6 no
C26 . C25 . N24 . C37 . -62.6(4) yes
C26 . C25 . N24 . C33 . 176.8(3) yes
C26 . C25 . N24 . C29 . 55.9(4) yes
H251 . C25 . N24 . C37 . 177.4 no
H251 . C25 . N24 . C33 . 56.8 no
H251 . C25 . N24 . C29 . -64.1 no
H252 . C25 . N24 . C37 . 60.7 no
H252 . C25 . N24 . C33 . -59.9 no
H252 . C25 . N24 . C29 . 179.2 no
C25 . C26 . C27 . C28 . 176.4(4) yes
C25 . C26 . C27 . H271 . 56.6 no
C25 . C26 . C27 . H272 . -66.2 no
H261 . C26 . C27 . C28 . 57.2 no
H261 . C26 . C27 . H271 . -62.7 no
H261 . C26 . C27 . H272 . 174.6 no
H262 . C26 . C27 . C28 . -63.2 no
H262 . C26 . C27 . H271 . 176.9 no
H262 . C26 . C27 . H272 . 54.2 no
C26 . C27 . C28 . H281 . 61.7 no
C26 . C27 . C28 . H282 . -176.5 no
C26 . C27 . C28 . H283 . -59.3 no
H271 . C27 . C28 . H281 . -176.8 no
H271 . C27 . C28 . H282 . -55.0 no
H271 . C27 . C28 . H283 . 62.2 no
H272 . C27 . C28 . H281 . -54.6 no
H272 . C27 . C28 . H282 . 67.1 no
H272 . C27 . C28 . H283 . -175.6 no
N24 . C29 . C30 . C31 . -179.1(3) yes
N24 . C29 . C30 . H301 . -59.4 no
N24 . C29 . C30 . H302 . 60.4 no
H291 . C29 . C30 . C31 . -60.0 no
H291 . C29 . C30 . H301 . 59.8 no
H291 . C29 . C30 . H302 . 179.6 no
H292 . C29 . C30 . C31 . 62.1 no
H292 . C29 . C30 . H301 . -178.2 no
H292 . C29 . C30 . H302 . -58.4 no
C30 . C29 . N24 . C25 . 59.5(3) yes
C30 . C29 . N24 . C37 . -179.3(2) yes
C30 . C29 . N24 . C33 . -58.1(3) yes
H291 . C29 . N24 . C25 . -60.1 no
H291 . C29 . N24 . C37 . 61.1 no
H291 . C29 . N24 . C33 . -177.7 no
H292 . C29 . N24 . C25 . -179.2 no
H292 . C29 . N24 . C37 . -58.0 no
H292 . C29 . N24 . C33 . 63.2 no
C29 . C30 . C31 . C32 . -178.7(3) yes
C29 . C30 . C31 . H311 . -59.1 no
C29 . C30 . C31 . H312 . 62.5 no
H301 . C30 . C31 . C32 . 58.2 no
H301 . C30 . C31 . H311 . 177.8 no
H301 . C30 . C31 . H312 . -60.6 no
H302 . C30 . C31 . C32 . -56.9 no
H302 . C30 . C31 . H311 . 62.7 no
H302 . C30 . C31 . H312 . -175.6 no
C30 . C31 . C32 . H321 . -61.9 no
C30 . C31 . C32 . H322 . 55.8 no
C30 . C31 . C32 . H323 . 176.3 no
H311 . C31 . C32 . H321 . 177.4 no
H311 . C31 . C32 . H322 . -64.9 no
H311 . C31 . C32 . H323 . 55.6 no
H312 . C31 . C32 . H321 . 58.2 no
H312 . C31 . C32 . H322 . 175.9 no
H312 . C31 . C32 . H323 . -63.6 no
N24 . C33 . C34 . C35 . -176.9(3) yes
N24 . C33 . C34 . H341 . -57.9 no
N24 . C33 . C34 . H342 . 62.5 no
H331 . C33 . C34 . C35 . -55.6 no
H331 . C33 . C34 . H341 . 63.4 no
H331 . C33 . C34 . H342 . -176.3 no
H332 . C33 . C34 . C35 . 62.1 no
H332 . C33 . C34 . H341 . -178.9 no
H332 . C33 . C34 . H342 . -58.5 no
C34 . C33 . N24 . C25 . -177.6(3) yes
C34 . C33 . N24 . C37 . 61.8(4) yes
C34 . C33 . N24 . C29 . -56.7(4) yes
H331 . C33 . N24 . C25 . 57.6 no
H331 . C33 . N24 . C37 . -63.0 no
H331 . C33 . N24 . C29 . 178.5 no
H332 . C33 . N24 . C25 . -57.4 no
H332 . C33 . N24 . C37 . -178.0 no
H332 . C33 . N24 . C29 . 63.6 no
C33 . C34 . C35 . C36 . 179.4(4) yes
C33 . C34 . C35 . H351 . 56.6 no
C33 . C34 . C35 . H352 . -56.6 no
H341 . C34 . C35 . C36 . 57.8 no
H341 . C34 . C35 . H351 . -65.1 no
H341 . C34 . C35 . H352 . -178.3 no
H342 . C34 . C35 . C36 . -58.9 no
H342 . C34 . C35 . H351 . 178.3 no
H342 . C34 . C35 . H352 . 65.1 no
C34 . C35 . C36 . H361 . 176.9 no
C34 . C35 . C36 . H362 . -62.1 no
C34 . C35 . C36 . H363 . 56.5 no
H351 . C35 . C36 . H361 . -62.8 no
H351 . C35 . C36 . H362 . 58.3 no
H351 . C35 . C36 . H363 . 176.9 no
H352 . C35 . C36 . H361 . 52.3 no
H352 . C35 . C36 . H362 . 173.4 no
H352 . C35 . C36 . H363 . -68.1 no
N24 . C37 . C38 . C39 . -169.9(2) yes
N24 . C37 . C38 . H381 . 69.3 no
N24 . C37 . C38 . H382 . -49.7 no
H371 . C37 . C38 . C39 . 67.7 no
H371 . C37 . C38 . H381 . -53.0 no
H371 . C37 . C38 . H382 . -172.1 no
H372 . C37 . C38 . C39 . -50.5 no
H372 . C37 . C38 . H381 . -171.3 no
H372 . C37 . C38 . H382 . 69.7 no
C38 . C37 . N24 . C25 . -53.5(3) yes
C38 . C37 . N24 . C33 . 63.9(3) yes
C38 . C37 . N24 . C29 . -174.8(2) yes
H371 . C37 . N24 . C25 . 70.0 no
H371 . C37 . N24 . C33 . -172.6 no
H371 . C37 . N24 . C29 . -51.4 no
H372 . C37 . N24 . C25 . -174.3 no
H372 . C37 . N24 . C33 . -56.9 no
H372 . C37 . N24 . C29 . 64.4 no
C37 . C38 . C39 . C40 . -175.3(3) yes
C37 . C38 . C39 . H391 . 64.2 no
C37 . C38 . C39 . H392 . -51.9 no
H381 . C38 . C39 . C40 . -53.9 no
H381 . C38 . C39 . H391 . -174.5 no
H381 . C38 . C39 . H392 . 69.4 no
H382 . C38 . C39 . C40 . 64.7 no
H382 . C38 . C39 . H391 . -55.8 no
H382 . C38 . C39 . H392 . -172.0 no
C38 . C39 . C40 . H401 . -57.5 no
C38 . C39 . C40 . H402 . 62.2 no
C38 . C39 . C40 . H403 . -176.0 no
H391 . C39 . C40 . H401 . 62.2 no
H391 . C39 . C40 . H402 . -178.1 no
H391 . C39 . C40 . H403 . -56.3 no
H392 . C39 . C40 . H401 . -179.9 no
H392 . C39 . C40 . H402 . -60.2 no
H392 . C39 . C40 . H403 . 61.6 no
